data_1567904
loop_
_publ_author_name
'Li, Teng'
'Lightfoot, Philip'

_publ_section_title
;
 Layered Hybrid iron Fluorides
;
_journal_issue 10
_journal_name_full Crystals
_journal_page_first 1443
_journal_paper_doi 10.3390/cryst12101443
_journal_volume 12
_journal_year 2022
_chemical_formula_sum 'C12 H40 F18 Fe4 N6 O2'
_chemical_formula_weight 865.90
_space_group_crystal_system monoclinic
_space_group_IT_number 13
_space_group_name_Hall '-P 2yc'
_space_group_name_H-M_alt 'P 1 2/c 1'
_atom_sites_solution_hydrogens geom
_atom_sites_solution_primary 'dual - dual-space method e.g. SHELXD'
_atom_sites_solution_secondary 'dual - dual-space method e.g. SHELXD'
_audit_creation_method SHELXL-2018/3
_cell_angle_alpha 90
_cell_angle_beta 108.530(3)
_cell_angle_gamma 90
_cell_formula_units_Z 4
_cell_length_a 16.9178(13)
_cell_length_b 13.6023(10)
_cell_length_c 12.8848(10)
_cell_measurement_reflns_used 942
_cell_measurement_temperature 173(2)
_cell_measurement_theta_max 27.5
_cell_measurement_theta_min 1.3
_cell_volume 2811.3(4)
_computing_cell_refinement
;
CrystalClear-SM Expert 2.1 b45 (Rigaku, 2015)
;
_computing_data_collection
;
CrystalClear-SM Expert 2.1 b45 (Rigaku, 2015)
;
_computing_data_reduction
;
CrystalClear-SM Expert 2.1 b45 (Rigaku, 2015)
;
_computing_molecular_graphics 'Ortep for Windows (Farrugia, 2012)'
_computing_publication_material 'WinGX publication routines (Farrugia, 2012)'
_computing_structure_refinement 'SHELXL-2018/3 (Sheldrick, 2018)'
_computing_structure_solution 'SHELXT 2018/2 (Sheldrick, 2018)'
_diffrn_ambient_temperature 173(2)
_diffrn_detector_area_resol_mean 13.6612
_diffrn_measured_fraction_theta_full 0.998
_diffrn_measured_fraction_theta_max 0.998
_diffrn_measurement_device
;
SCXMini: Fixed Chi 2 circle
;
_diffrn_measurement_device_type
;
Rigaku Mercury2 (2x2 bin mode)
;
_diffrn_measurement_method 'profile data from \w-scans'
_diffrn_radiation_type MoK\a
_diffrn_radiation_wavelength 0.71075
_diffrn_reflns_av_R_equivalents 0.0627
_diffrn_reflns_av_unetI/netI 0.0417
_diffrn_reflns_Laue_measured_fraction_full 0.998
_diffrn_reflns_Laue_measured_fraction_max 0.998
_diffrn_reflns_limit_h_max 20
_diffrn_reflns_limit_h_min -20
_diffrn_reflns_limit_k_max 16
_diffrn_reflns_limit_k_min -16
_diffrn_reflns_limit_l_max 15
_diffrn_reflns_limit_l_min -15
_diffrn_reflns_number 23474
_diffrn_reflns_point_group_measured_fraction_full 0.998
_diffrn_reflns_point_group_measured_fraction_max 0.998
_diffrn_reflns_theta_full 25.000
_diffrn_reflns_theta_max 25.000
_diffrn_reflns_theta_min 1.963
_diffrn_source 'Sealed Tube'
_exptl_absorpt_coefficient_mu 2.167
_exptl_absorpt_correction_T_max 1.000
_exptl_absorpt_correction_T_min 0.737
_exptl_absorpt_correction_type multi-scan
_exptl_absorpt_process_details 'REQAB (Rigaku, 1998)'
_exptl_crystal_colour colourless
_exptl_crystal_density_diffrn 2.046
_exptl_crystal_density_method 'not measured'
_exptl_crystal_description Block
_exptl_crystal_F_000 1744
_exptl_crystal_size_max 0.14
_exptl_crystal_size_mid 0.14
_exptl_crystal_size_min 0.09
_refine_diff_density_max 0.646
_refine_diff_density_min -0.555
_refine_diff_density_rms 0.092
_refine_ls_extinction_method none
_refine_ls_goodness_of_fit_ref 1.006
_refine_ls_hydrogen_treatment constr
_refine_ls_matrix_type full
_refine_ls_number_parameters 399
_refine_ls_number_reflns 4952
_refine_ls_number_restraints 0
_refine_ls_restrained_S_all 1.006
_refine_ls_R_factor_all 0.0524
_refine_ls_R_factor_gt 0.0331
_refine_ls_shift/su_max 0.001
_refine_ls_shift/su_mean 0.000
_refine_ls_structure_factor_coef Fsqd
_refine_ls_weighting_details 'w=1/[\s^2^(Fo^2^)+(0.0526P)^2^] where P=(Fo^2^+2Fc^2^)/3'
_refine_ls_weighting_scheme calc
_refine_ls_wR_factor_gt 0.0843
_refine_ls_wR_factor_ref 0.0913
_reflns_Friedel_coverage 0.000
_reflns_number_gt 3648
_reflns_number_total 4952
_reflns_threshold_expression 'I > 2\s(I)'
_cod_data_source_file 1.cif
_cod_data_source_block shelx
_cod_depositor_comments
;
The following automatic conversions were performed:

data item '_exptl_absorpt_correction_type' value 'Multi-scan' was
changed to 'multi-scan' in accordance with the
/home/data/users/saulius/crontab/automatic-downloads/current/MDPI/lib/dictionaries/cif_core.dic
dictionary named 'cif_core.dic' version 2.4.2 last updated on
2011-04-26.

Automatic conversion script
Id: cif_fix_values 7556 2019-12-06 15:28:31Z antanas 
;
_cod_original_sg_symbol_H-M 'P 2/c'
_cod_database_code 1567904
_shelx_shelxl_version_number 2018/3
_shelx_space_group_comment
;
The symmetry employed for this shelxl refinement is uniquely defined
by the following loop, which should always be used as a source of
symmetry information in preference to the above space-group names.
They are only intended as comments.
;

loop_
_space_group_symop_operation_xyz
'x, y, z'
'-x, y, -z+1/2'
'-x, -y, -z'
'x, -y, z-1/2'

loop_
_atom_site_label
_atom_site_type_symbol
_atom_site_fract_x
_atom_site_fract_y
_atom_site_fract_z
_atom_site_U_iso_or_equiv
_atom_site_adp_type
_atom_site_occupancy
_atom_site_site_symmetry_order
_atom_site_calc_flag
_atom_site_refinement_flags_posn
_atom_site_refinement_flags_adp
_atom_site_refinement_flags_occupancy
_atom_site_disorder_assembly
_atom_site_disorder_group
Fe1 Fe 0.90265(3) 0.27835(3) 0.69934(4) 0.01238(13) Uani 1 1 d . . . . .
Fe3 Fe 0.55765(3) 0.24434(4) 0.40508(4) 0.01354(13) Uani 1 1 d . . . . .
Fe2 Fe 0.77975(3) 0.24618(4) 0.39645(4) 0.01270(13) Uani 1 1 d . . . . .
Fe4 Fe 0.88136(3) 0.22341(4) 0.23227(4) 0.01555(14) Uani 1 1 d . . . . .
F1 F 0.99277(11) 0.27033(14) 0.84370(15) 0.0154(4) Uani 1 1 d . . . . .
F2 F 0.91150(12) 0.41481(14) 0.68770(16) 0.0186(4) Uani 1 1 d . . . . .
F3 F 0.81561(12) 0.28546(15) 0.75995(16) 0.0208(5) Uani 1 1 d . . . . .
F4 F 0.89973(11) 0.13803(14) 0.69619(15) 0.0161(4) Uani 1 1 d . . . . .
F5 F 0.81920(12) 0.27582(15) 0.55222(16) 0.0217(5) Uani 1 1 d . . . . .
F6 F 0.65897(12) 0.24411(15) 0.36083(18) 0.0244(5) Uani 1 1 d . . . . .
F7 F 0.500000 0.2796(2) 0.250000 0.0203(6) Uani 1 2 d S T P . .
F8 F 0.54222(12) 0.10748(14) 0.37027(17) 0.0197(5) Uani 1 1 d . . . . .
F9 F 0.45237(13) 0.24768(15) 0.43049(18) 0.0239(5) Uani 1 1 d . . . . .
F10 F 0.57249(13) 0.38131(14) 0.43868(17) 0.0236(5) Uani 1 1 d . . . . .
F11 F 0.62103(13) 0.21574(15) 0.55322(17) 0.0258(5) Uani 1 1 d . . . . .
F12 F 0.76821(12) 0.38190(14) 0.36650(16) 0.0203(5) Uani 1 1 d . . . . .
F13 F 0.77595(13) 0.11318(15) 0.42302(18) 0.0265(5) Uani 1 1 d . . . . .
F14 F 0.76278(12) 0.22145(14) 0.23652(15) 0.0174(4) Uani 1 1 d . . . . .
F15 F 0.89487(12) 0.24281(14) 0.39142(16) 0.0175(4) Uani 1 1 d . . . . .
F16 F 0.88211(12) 0.36106(14) 0.22051(16) 0.0208(5) Uani 1 1 d . . . . .
F17 F 1.000000 0.2232(2) 0.250000 0.0326(8) Uani 1 2 d S T P . .
F18 F 0.84423(14) 0.20704(16) 0.07990(17) 0.0279(5) Uani 1 1 d . . . . .
F19 F 0.88931(12) 0.08596(14) 0.25905(16) 0.0219(5) Uani 1 1 d . . . . .
N1 N 0.38027(19) 0.0621(2) 0.3157(3) 0.0250(7) Uani 1 1 d . . . . .
H1A H 0.342192 0.114290 0.277273 0.030 Uiso 1 1 calc R U . . .
H1B H 0.437301 0.082727 0.322999 0.030 Uiso 1 1 calc R U . . .
N2 N 0.99606(19) -0.0407(2) 0.3963(2) 0.0202(7) Uani 1 1 d . . . . .
H2A H 0.956449 0.003989 0.346093 0.024 Uiso 1 1 calc R U . . .
H2B H 1.013407 -0.089804 0.352242 0.024 Uiso 1 1 calc R U . . .
N3 N 0.26547(19) -0.0799(2) 0.3527(2) 0.0233(7) Uani 1 1 d . . . . .
H3A H 0.208430 -0.100291 0.345539 0.028 Uiso 1 1 calc R U . . .
H3B H 0.303406 -0.132324 0.390652 0.028 Uiso 1 1 calc R U . . .
N4 N 0.97451(18) 0.4761(2) 0.3852(2) 0.0200(7) Uani 1 1 d . . . . .
H4A H 0.941492 0.436323 0.323103 0.024 Uiso 1 1 calc R U . . .
H4B H 1.006290 0.524135 0.357821 0.024 Uiso 1 1 calc R U . . .
N5 N 0.6438(2) 0.6011(2) 0.6724(3) 0.0334(9) Uani 1 1 d . . . . .
H5A H 0.605648 0.657297 0.654416 0.040 Uiso 1 1 calc R U . . .
H5B H 0.691657 0.619213 0.735607 0.040 Uiso 1 1 calc R U . . .
N6 N 0.6898(2) 0.4062(2) 0.6337(3) 0.0337(9) Uani 1 1 d . . . . .
H6A H 0.729416 0.351462 0.653767 0.040 Uiso 1 1 calc R U . . .
H6B H 0.643071 0.385777 0.570229 0.040 Uiso 1 1 calc R U . . .
C1 C 0.9177(2) 0.5287(3) 0.4342(3) 0.0212(8) Uani 1 1 d . . . . .
H1C H 0.883066 0.480746 0.456699 0.025 Uiso 1 1 calc R U . . .
H1D H 0.880775 0.572181 0.379383 0.025 Uiso 1 1 calc R U . . .
C2 C 0.9544(2) -0.0907(3) 0.4672(3) 0.0218(8) Uani 1 1 d . . . . .
H2C H 0.992446 -0.139009 0.513854 0.026 Uiso 1 1 calc R U . . .
H2D H 0.904840 -0.125655 0.421737 0.026 Uiso 1 1 calc R U . . .
C3 C 1.0330(2) 0.4115(3) 0.4676(3) 0.0206(8) Uani 1 1 d . . . . .
H3C H 1.071286 0.379432 0.434890 0.025 Uiso 1 1 calc R U . . .
H3D H 1.001593 0.360209 0.490863 0.025 Uiso 1 1 calc R U . . .
C4 C 0.2733(2) -0.0651(3) 0.2416(3) 0.0285(9) Uani 1 1 d . . . . .
H4C H 0.232316 -0.016470 0.201238 0.034 Uiso 1 1 calc R U . . .
H4D H 0.261898 -0.127158 0.200812 0.034 Uiso 1 1 calc R U . . .
C5 C 0.3720(2) 0.0471(3) 0.4271(3) 0.0260(9) Uani 1 1 d . . . . .
H5C H 0.383394 0.109161 0.467888 0.031 Uiso 1 1 calc R U . . .
H5D H 0.413035 -0.001447 0.467497 0.031 Uiso 1 1 calc R U . . .
C6 C 1.0704(2) 0.0162(3) 0.4625(3) 0.0208(8) Uani 1 1 d . . . . .
H6C H 1.095728 0.049802 0.413573 0.025 Uiso 1 1 calc R U . . .
H6D H 1.111898 -0.028849 0.509030 0.025 Uiso 1 1 calc R U . . .
C7 C 0.2857(2) 0.0122(3) 0.4182(3) 0.0258(9) Uani 1 1 d . . . . .
H7A H 0.282134 0.000213 0.491599 0.031 Uiso 1 1 calc R U . . .
H7B H 0.244986 0.063177 0.383335 0.031 Uiso 1 1 calc R U . . .
C8 C 0.6730(3) 0.5793(3) 0.5782(4) 0.0356(11) Uani 1 1 d . . . . .
H8A H 0.701965 0.636787 0.561911 0.043 Uiso 1 1 calc R U . . .
H8B H 0.625085 0.565011 0.513516 0.043 Uiso 1 1 calc R U . . .
C9 C 0.3606(3) -0.0299(3) 0.2513(3) 0.0319(10) Uani 1 1 d . . . . .
H9A H 0.401207 -0.080739 0.286976 0.038 Uiso 1 1 calc R U . . .
H9B H 0.364645 -0.018562 0.178013 0.038 Uiso 1 1 calc R U . . .
C10 C 0.6007(3) 0.5157(3) 0.7014(4) 0.0377(11) Uani 1 1 d . . . . .
H10A H 0.550482 0.500117 0.640306 0.045 Uiso 1 1 calc R U . . .
H10B H 0.583676 0.531736 0.765352 0.045 Uiso 1 1 calc R U . . .
C11 C 0.6584(3) 0.4280(3) 0.7265(4) 0.0380(11) Uani 1 1 d . . . . .
H11A H 0.705666 0.441432 0.792383 0.046 Uiso 1 1 calc R U . . .
H11B H 0.628623 0.370619 0.741131 0.046 Uiso 1 1 calc R U . . .
C12 C 0.7313(2) 0.4923(3) 0.6033(4) 0.0351(10) Uani 1 1 d . . . . .
H12A H 0.747955 0.476307 0.539018 0.042 Uiso 1 1 calc R U . . .
H12B H 0.781713 0.508685 0.663733 0.042 Uiso 1 1 calc R U . . .
O1S O 0.7070(5) 0.2095(6) -0.0551(7) 0.043(2) Uani 0.503(10) 1 d . . P A 1
O1S' O 0.7308(8) 0.2685(12) -0.0814(8) 0.097(5) Uani 0.497(10) 1 d . . P A 2
O2S O 0.4785(4) 0.3228(5) 0.6450(5) 0.051(3) Uani 0.503(10) 1 d . . P A 1
O2S' O 0.4514(7) 0.2347(8) 0.6559(8) 0.097(4) Uani 0.497(10) 1 d . . P A 2

loop_
_atom_site_aniso_label
_atom_site_aniso_U_11
_atom_site_aniso_U_22
_atom_site_aniso_U_33
_atom_site_aniso_U_23
_atom_site_aniso_U_13
_atom_site_aniso_U_12
Fe1 0.0111(3) 0.0131(3) 0.0116(3) -0.00033(19) 0.0016(2) 0.00038(19)
Fe3 0.0116(3) 0.0143(3) 0.0131(3) 0.0002(2) 0.0016(2) -0.00008(19)
Fe2 0.0104(3) 0.0142(3) 0.0119(3) 0.00021(19) 0.00124(19) -0.00036(19)
Fe4 0.0147(3) 0.0152(3) 0.0170(3) 0.0001(2) 0.0054(2) 0.0003(2)
F1 0.0135(10) 0.0202(11) 0.0121(10) 0.0002(8) 0.0035(8) 0.0008(8)
F2 0.0182(11) 0.0130(10) 0.0221(11) 0.0010(8) 0.0029(9) -0.0002(8)
F3 0.0186(11) 0.0238(11) 0.0208(11) 0.0041(9) 0.0074(9) 0.0028(9)
F4 0.0143(11) 0.0144(10) 0.0189(11) -0.0015(8) 0.0041(8) -0.0013(8)
F5 0.0191(11) 0.0286(12) 0.0136(10) -0.0012(9) -0.0001(8) -0.0001(9)
F6 0.0108(10) 0.0296(12) 0.0319(12) 0.0029(10) 0.0056(9) -0.0009(9)
F7 0.0203(16) 0.0195(16) 0.0157(15) 0.000 -0.0018(12) 0.000
F8 0.0170(11) 0.0139(10) 0.0269(11) 0.0000(9) 0.0052(9) -0.0018(8)
F9 0.0192(11) 0.0221(11) 0.0336(13) 0.0052(9) 0.0127(10) 0.0036(9)
F10 0.0263(12) 0.0152(11) 0.0234(12) -0.0023(9) -0.0002(9) -0.0010(9)
F11 0.0309(13) 0.0226(12) 0.0167(11) 0.0026(9) -0.0025(9) 0.0041(9)
F12 0.0205(11) 0.0147(11) 0.0220(11) 0.0010(8) 0.0016(9) -0.0016(8)
F13 0.0272(13) 0.0162(11) 0.0362(13) 0.0046(10) 0.0101(10) -0.0005(9)
F14 0.0134(10) 0.0227(11) 0.0145(10) -0.0021(8) 0.0020(8) 0.0014(8)
F15 0.0103(10) 0.0256(11) 0.0157(10) -0.0009(8) 0.0029(8) -0.0006(8)
F16 0.0267(12) 0.0150(11) 0.0210(11) -0.0007(8) 0.0078(9) -0.0016(8)
F17 0.0160(16) 0.037(2) 0.047(2) 0.000 0.0135(15) 0.000
F18 0.0357(13) 0.0289(12) 0.0195(11) -0.0019(10) 0.0092(10) 0.0024(10)
F19 0.0229(12) 0.0170(11) 0.0237(11) -0.0003(9) 0.0043(9) 0.0029(9)
N1 0.0176(17) 0.0269(18) 0.0285(18) 0.0094(15) 0.0043(14) -0.0025(13)
N2 0.0233(17) 0.0215(17) 0.0151(15) -0.0011(13) 0.0052(13) 0.0056(13)
N3 0.0176(17) 0.0204(17) 0.0285(18) 0.0099(14) 0.0026(14) -0.0022(13)
N4 0.0256(18) 0.0201(16) 0.0119(15) -0.0025(13) 0.0024(13) -0.0057(13)
N5 0.030(2) 0.0205(18) 0.035(2) -0.0112(15) -0.0105(16) 0.0105(15)
N6 0.0223(19) 0.0212(19) 0.046(2) -0.0154(16) -0.0062(16) 0.0050(14)
C1 0.0179(19) 0.022(2) 0.020(2) 0.0032(16) 0.0009(15) -0.0029(15)
C2 0.022(2) 0.0194(19) 0.022(2) 0.0001(16) 0.0029(16) -0.0004(15)
C3 0.026(2) 0.0173(19) 0.0192(19) -0.0005(15) 0.0082(16) 0.0005(15)
C4 0.025(2) 0.034(2) 0.023(2) 0.0014(18) 0.0013(17) -0.0080(18)
C5 0.025(2) 0.027(2) 0.024(2) 0.0013(17) 0.0049(17) -0.0044(17)
C6 0.0172(19) 0.024(2) 0.024(2) 0.0016(16) 0.0093(16) 0.0020(15)
C7 0.024(2) 0.023(2) 0.031(2) 0.0049(18) 0.0113(18) -0.0014(17)
C8 0.029(2) 0.033(2) 0.037(3) 0.004(2) -0.001(2) 0.0052(19)
C9 0.033(2) 0.039(3) 0.025(2) -0.0034(19) 0.0109(19) -0.0087(19)
C10 0.026(2) 0.044(3) 0.041(3) -0.005(2) 0.008(2) 0.009(2)
C11 0.029(3) 0.031(3) 0.046(3) 0.006(2) 0.002(2) 0.0032(19)
C12 0.022(2) 0.036(3) 0.043(3) -0.005(2) 0.0055(19) 0.0043(18)
O1S 0.046(4) 0.055(5) 0.029(4) 0.001(4) 0.012(3) -0.002(4)
O1S' 0.081(8) 0.160(13) 0.043(6) -0.015(7) 0.008(5) 0.074(8)
O2S 0.058(5) 0.050(5) 0.037(4) 0.008(3) 0.003(3) 0.013(4)
O2S' 0.140(10) 0.094(9) 0.081(7) 0.009(6) 0.072(7) -0.011(7)

loop_
_atom_type_symbol
_atom_type_description
_atom_type_scat_dispersion_real
_atom_type_scat_dispersion_imag
_atom_type_scat_source
Fe Fe 0.3463 0.8444 'International Tables Vol C Tables 4.2.6.8 and 6.1.1.4'
F F 0.0171 0.0103 'International Tables Vol C Tables 4.2.6.8 and 6.1.1.4'
C C 0.0033 0.0016 'International Tables Vol C Tables 4.2.6.8 and 6.1.1.4'
N N 0.0061 0.0033 'International Tables Vol C Tables 4.2.6.8 and 6.1.1.4'
O O 0.0106 0.0060 'International Tables Vol C Tables 4.2.6.8 and 6.1.1.4'
H H 0.0000 0.0000 'International Tables Vol C Tables 4.2.6.8 and 6.1.1.4'

loop_
_geom_angle_atom_site_label_1
_geom_angle_atom_site_label_2
_geom_angle_atom_site_label_3
_geom_angle
_geom_angle_site_symmetry_1
_geom_angle_site_symmetry_3
_geom_angle_publ_flag
F2 Fe1 F3 94.34(9) . . ?
F2 Fe1 F4 172.58(9) . . ?
F3 Fe1 F4 92.41(9) . . ?
F2 Fe1 F5 89.50(8) . . ?
F3 Fe1 F5 89.10(9) . . ?
F4 Fe1 F5 87.50(8) . . ?
F2 Fe1 F1 94.13(8) . . ?
F3 Fe1 F1 94.76(8) . . ?
F4 Fe1 F1 88.40(8) . . ?
F5 Fe1 F1 174.49(8) . . ?
F2 Fe1 F1 86.11(8) . 2_756 ?
F3 Fe1 F1 171.85(8) . 2_756 ?
F4 Fe1 F1 87.65(8) . 2_756 ?
F5 Fe1 F1 99.05(8) . 2_756 ?
F1 Fe1 F1 77.09(8) . 2_756 ?
F11 Fe3 F10 88.89(9) . . ?
F11 Fe3 F9 95.25(9) . . ?
F10 Fe3 F9 90.03(9) . . ?
F11 Fe3 F8 91.58(9) . . ?
F10 Fe3 F8 179.53(9) . . ?
F9 Fe3 F8 89.89(9) . . ?
F11 Fe3 F6 91.45(10) . . ?
F10 Fe3 F6 90.19(9) . . ?
F9 Fe3 F6 173.31(9) . . ?
F8 Fe3 F6 89.83(9) . . ?
F11 Fe3 F7 175.30(8) . . ?
F10 Fe3 F7 88.83(10) . . ?
F9 Fe3 F7 88.86(7) . . ?
F8 Fe3 F7 90.71(10) . . ?
F6 Fe3 F7 84.46(7) . . ?
F13 Fe2 F12 172.34(9) . . ?
F13 Fe2 F5 91.87(9) . . ?
F12 Fe2 F5 89.28(9) . . ?
F13 Fe2 F6 86.21(9) . . ?
F12 Fe2 F6 86.17(9) . . ?
F5 Fe2 F6 103.68(9) . . ?
F13 Fe2 F15 94.38(9) . . ?
F12 Fe2 F15 93.17(8) . . ?
F5 Fe2 F15 91.16(8) . . ?
F6 Fe2 F15 165.14(9) . . ?
F13 Fe2 F14 91.37(9) . . ?
F12 Fe2 F14 88.98(8) . . ?
F5 Fe2 F14 168.41(8) . . ?
F6 Fe2 F14 87.64(9) . . ?
F15 Fe2 F14 77.50(8) . . ?
F18 Fe4 F16 92.44(9) . . ?
F18 Fe4 F19 93.11(9) . . ?
F16 Fe4 F19 173.88(9) . . ?
F18 Fe4 F17 96.46(7) . . ?
F16 Fe4 F17 88.74(11) . . ?
F19 Fe4 F17 88.06(11) . . ?
F18 Fe4 F15 167.67(9) . . ?
F16 Fe4 F15 87.13(8) . . ?
F19 Fe4 F15 88.01(8) . . ?
F17 Fe4 F15 95.85(6) . . ?
F18 Fe4 F14 91.24(9) . . ?
F16 Fe4 F14 92.72(8) . . ?
F19 Fe4 F14 89.75(8) . . ?
F17 Fe4 F14 172.09(6) . . ?
F15 Fe4 F14 76.48(8) . . ?
Fe1 F1 Fe1 102.56(8) . 2_756 ?
Fe2 F5 Fe1 154.37(12) . . ?
Fe2 F6 Fe3 151.15(13) . . ?
Fe3 F7 Fe3 152.02(16) . 2_655 ?
Fe2 F14 Fe4 101.83(8) . . ?
Fe2 F15 Fe4 104.12(9) . . ?
Fe4 F17 Fe4 179.80(19) 2_755 . ?
C9 N1 C5 110.4(3) . . ?
C9 N1 H1A 109.6 . . ?
C5 N1 H1A 109.6 . . ?
C9 N1 H1B 109.6 . . ?
C5 N1 H1B 109.6 . . ?
H1A N1 H1B 108.1 . . ?
C2 N2 C6 111.4(3) . . ?
C2 N2 H2A 109.4 . . ?
C6 N2 H2A 109.4 . . ?
C2 N2 H2B 109.4 . . ?
C6 N2 H2B 109.4 . . ?
H2A N2 H2B 108.0 . . ?
C7 N3 C4 110.9(3) . . ?
C7 N3 H3A 109.5 . . ?
C4 N3 H3A 109.5 . . ?
C7 N3 H3B 109.5 . . ?
C4 N3 H3B 109.5 . . ?
H3A N3 H3B 108.0 . . ?
C3 N4 C1 110.7(3) . . ?
C3 N4 H4A 109.5 . . ?
C1 N4 H4A 109.5 . . ?
C3 N4 H4B 109.5 . . ?
C1 N4 H4B 109.5 . . ?
H4A N4 H4B 108.1 . . ?
C8 N5 C10 111.7(3) . . ?
C8 N5 H5A 109.3 . . ?
C10 N5 H5A 109.3 . . ?
C8 N5 H5B 109.3 . . ?
C10 N5 H5B 109.3 . . ?
H5A N5 H5B 107.9 . . ?
C12 N6 C11 112.1(3) . . ?
C12 N6 H6A 109.2 . . ?
C11 N6 H6A 109.2 . . ?
C12 N6 H6B 109.2 . . ?
C11 N6 H6B 109.2 . . ?
H6A N6 H6B 107.9 . . ?
N4 C1 C3 110.8(3) . 3_766 ?
N4 C1 H1C 109.5 . . ?
C3 C1 H1C 109.5 3_766 . ?
N4 C1 H1D 109.5 . . ?
C3 C1 H1D 109.5 3_766 . ?
H1C C1 H1D 108.1 . . ?
N2 C2 C6 109.8(3) . 3_756 ?
N2 C2 H2C 109.7 . . ?
C6 C2 H2C 109.7 3_756 . ?
N2 C2 H2D 109.7 . . ?
C6 C2 H2D 109.7 3_756 . ?
H2C C2 H2D 108.2 . . ?
N4 C3 C1 110.1(3) . 3_766 ?
N4 C3 H3C 109.6 . . ?
C1 C3 H3C 109.6 3_766 . ?
N4 C3 H3D 109.6 . . ?
C1 C3 H3D 109.6 3_766 . ?
H3C C3 H3D 108.2 . . ?
N3 C4 C9 110.1(3) . . ?
N3 C4 H4C 109.6 . . ?
C9 C4 H4C 109.6 . . ?
N3 C4 H4D 109.6 . . ?
C9 C4 H4D 109.6 . . ?
H4C C4 H4D 108.2 . . ?
N1 C5 C7 110.7(3) . . ?
N1 C5 H5C 109.5 . . ?
C7 C5 H5C 109.5 . . ?
N1 C5 H5D 109.5 . . ?
C7 C5 H5D 109.5 . . ?
H5C C5 H5D 108.1 . . ?
N2 C6 C2 110.3(3) . 3_756 ?
N2 C6 H6C 109.6 . . ?
C2 C6 H6C 109.6 3_756 . ?
N2 C6 H6D 109.6 . . ?
C2 C6 H6D 109.6 3_756 . ?
H6C C6 H6D 108.1 . . ?
N3 C7 C5 110.6(3) . . ?
N3 C7 H7A 109.5 . . ?
C5 C7 H7A 109.5 . . ?
N3 C7 H7B 109.5 . . ?
C5 C7 H7B 109.5 . . ?
H7A C7 H7B 108.1 . . ?
N5 C8 C12 110.3(3) . . ?
N5 C8 H8A 109.6 . . ?
C12 C8 H8A 109.6 . . ?
N5 C8 H8B 109.6 . . ?
C12 C8 H8B 109.6 . . ?
H8A C8 H8B 108.1 . . ?
N1 C9 C4 110.6(3) . . ?
N1 C9 H9A 109.5 . . ?
C4 C9 H9A 109.5 . . ?
N1 C9 H9B 109.5 . . ?
C4 C9 H9B 109.5 . . ?
H9A C9 H9B 108.1 . . ?
N5 C10 C11 109.6(4) . . ?
N5 C10 H10A 109.7 . . ?
C11 C10 H10A 109.7 . . ?
N5 C10 H10B 109.7 . . ?
C11 C10 H10B 109.7 . . ?
H10A C10 H10B 108.2 . . ?
N6 C11 C10 110.9(4) . . ?
N6 C11 H11A 109.4 . . ?
C10 C11 H11A 109.4 . . ?
N6 C11 H11B 109.4 . . ?
C10 C11 H11B 109.4 . . ?
H11A C11 H11B 108.0 . . ?
N6 C12 C8 110.1(3) . . ?
N6 C12 H12A 109.6 . . ?
C8 C12 H12A 109.6 . . ?
N6 C12 H12B 109.6 . . ?
C8 C12 H12B 109.6 . . ?
H12A C12 H12B 108.1 . . ?

loop_
_geom_bond_atom_site_label_1
_geom_bond_atom_site_label_2
_geom_bond_distance
_geom_bond_site_symmetry_2
_geom_bond_publ_flag
Fe1 F2 1.8719(19) . ?
Fe1 F3 1.876(2) . ?
Fe1 F4 1.9094(19) . ?
Fe1 F5 1.971(2) . ?
Fe1 F1 1.9985(19) . ?
Fe1 F1 2.0183(19) 2_756 ?
Fe3 F11 1.909(2) . ?
Fe3 F10 1.911(2) . ?
Fe3 F9 1.911(2) . ?
Fe3 F8 1.9132(19) . ?
Fe3 F6 1.971(2) . ?
Fe3 F7 1.9838(8) . ?
Fe2 F13 1.846(2) . ?
Fe2 F12 1.883(2) . ?
Fe2 F5 1.945(2) . ?
Fe2 F6 1.947(2) . ?
Fe2 F15 1.9697(19) . ?
Fe2 F14 2.0165(19) . ?
Fe4 F18 1.875(2) . ?
Fe4 F16 1.879(2) . ?
Fe4 F19 1.898(2) . ?
Fe4 F17 1.9466(5) . ?
Fe4 F15 2.007(2) . ?
Fe4 F14 2.0244(19) . ?
N1 C9 1.480(5) . ?
N1 C5 1.500(5) . ?
N1 H1A 0.9800 . ?
N1 H1B 0.9800 . ?
N2 C2 1.485(5) . ?
N2 C6 1.492(5) . ?
N2 H2A 0.9800 . ?
N2 H2B 0.9800 . ?
N3 C7 1.488(5) . ?
N3 C4 1.492(5) . ?
N3 H3A 0.9800 . ?
N3 H3B 0.9800 . ?
N4 C3 1.488(4) . ?
N4 C1 1.490(5) . ?
N4 H4A 0.9800 . ?
N4 H4B 0.9800 . ?
N5 C8 1.478(6) . ?
N5 C10 1.482(6) . ?
N5 H5A 0.9800 . ?
N5 H5B 0.9800 . ?
N6 C12 1.480(6) . ?
N6 C11 1.485(6) . ?
N6 H6A 0.9800 . ?
N6 H6B 0.9800 . ?
C1 C3 1.512(5) 3_766 ?
C1 H1C 0.9800 . ?
C1 H1D 0.9800 . ?
C2 C6 1.505(5) 3_756 ?
C2 H2C 0.9800 . ?
C2 H2D 0.9800 . ?
C3 H3C 0.9800 . ?
C3 H3D 0.9800 . ?
C4 C9 1.520(5) . ?
C4 H4C 0.9800 . ?
C4 H4D 0.9800 . ?
C5 C7 1.505(5) . ?
C5 H5C 0.9800 . ?
C5 H5D 0.9800 . ?
C6 H6C 0.9800 . ?
C6 H6D 0.9800 . ?
C7 H7A 0.9800 . ?
C7 H7B 0.9800 . ?
C8 C12 1.509(6) . ?
C8 H8A 0.9800 . ?
C8 H8B 0.9800 . ?
C9 H9A 0.9800 . ?
C9 H9B 0.9800 . ?
C10 C11 1.510(6) . ?
C10 H10A 0.9800 . ?
C10 H10B 0.9800 . ?
C11 H11A 0.9800 . ?
C11 H11B 0.9800 . ?
C12 H12A 0.9800 . ?
C12 H12B 0.9800 . ?
